data_4504613
loop_
_publ_author_name
'Chen, Jinxi'
'Ohba, Masaaki'
'Zhao, Dongyuan'
'Kaneko, Wakako'
'Kitagawa, Susumu'

_publ_section_title
;
 Polynuclear Core-Based Nickel 1,4-Cyclohexanedicarboxylate Coordination
 Polymers as Temperature-Dependent Hydrothermal Reaction Products
;
_journal_issue 3
_journal_name_full 'Crystal Growth &amp; Design'
_journal_page_first 664
_journal_paper_doi 10.1021/cg050363g
_journal_volume 6
_journal_year 2006
_chemical_formula_moiety 'Ni, C8H10O4'
_chemical_formula_sum 'C4 H5 Ni O4.33'
_chemical_formula_weight 181.12
_chemical_name_systematic
; 
 ? 
;
_space_group_IT_number 167
_symmetry_cell_setting trigonal
_symmetry_space_group_name_Hall '-R 3 2"c'
_symmetry_space_group_name_H-M 'R -3 c :H'
_atom_sites_solution_hydrogens geom
_atom_sites_solution_primary direct
_atom_sites_solution_secondary difmap
_audit_creation_method SHELXL-97
_cell_angle_alpha 90.00
_cell_angle_beta 90.00
_cell_angle_gamma 120.00
_cell_formula_units_Z 36
_cell_length_a 14.787(4)
_cell_length_b 14.787(4)
_cell_length_c 31.231(11)
_cell_measurement_reflns_used 142
_cell_measurement_temperature 293(2)
_cell_measurement_theta_max 25.01
_cell_measurement_theta_min 2.06
_cell_volume 5914(3)
_computing_structure_refinement 'SHELXL-97 (Sheldrick, 1997)'
_computing_structure_solution 'SHELXS-97 (Sheldrick, 1990)'
_diffrn_ambient_temperature 293(2)
_diffrn_measured_fraction_theta_full 1.000
_diffrn_measured_fraction_theta_max 1.000
_diffrn_measurement_device_type 'Rigaku/MSC mercury CCD'
_diffrn_measurement_method '\w scan'
_diffrn_radiation_monochromator graphite
_diffrn_radiation_source 'fine-focus sealed tube'
_diffrn_radiation_type MoK\a
_diffrn_radiation_wavelength 0.71073
_diffrn_reflns_av_R_equivalents 0.0522
_diffrn_reflns_av_sigmaI/netI 0.0249
_diffrn_reflns_limit_h_max 17
_diffrn_reflns_limit_h_min -14
_diffrn_reflns_limit_k_max 17
_diffrn_reflns_limit_k_min -17
_diffrn_reflns_limit_l_max 37
_diffrn_reflns_limit_l_min -37
_diffrn_reflns_number 7713
_diffrn_reflns_theta_full 25.01
_diffrn_reflns_theta_max 25.01
_diffrn_reflns_theta_min 2.06
_diffrn_standards_decay_% nono
_exptl_absorpt_coefficient_mu 2.898
_exptl_absorpt_correction_T_max 0.5949
_exptl_absorpt_correction_T_min 0.3903
_exptl_absorpt_correction_type empirical
_exptl_crystal_colour green
_exptl_crystal_density_diffrn 1.831
_exptl_crystal_density_method 'not measured'
_exptl_crystal_description block
_exptl_crystal_F_000 3300
_exptl_crystal_size_max 0.40
_exptl_crystal_size_mid 0.40
_exptl_crystal_size_min 0.20
_refine_diff_density_max 0.785
_refine_diff_density_min -0.403
_refine_diff_density_rms 0.115
_refine_ls_extinction_method none
_refine_ls_goodness_of_fit_ref 1.176
_refine_ls_hydrogen_treatment mixed
_refine_ls_matrix_type full
_refine_ls_number_parameters 85
_refine_ls_number_reflns 1165
_refine_ls_number_restraints 0
_refine_ls_restrained_S_all 1.176
_refine_ls_R_factor_all 0.0493
_refine_ls_R_factor_gt 0.0436
_refine_ls_shift/su_max 0.001
_refine_ls_shift/su_mean 0.000
_refine_ls_structure_factor_coef Fsqd
_refine_ls_weighting_details 'calc w=1/[\s^2^(Fo^2^)+(0.0391P)^2^+79.7608P] where P=(Fo^2^+2Fc^2^)/3'
_refine_ls_weighting_scheme calc
_refine_ls_wR_factor_gt 0.1037
_refine_ls_wR_factor_ref 0.1063
_reflns_number_gt 1057
_reflns_number_total 1165
_reflns_threshold_expression >2sigma(I)
_cod_data_source_file cg050363gsi20050725_102742.cif
_cod_data_source_block Ni6(OH)6(CDC)3(H2O)6.2(H2O)
_cod_original_sg_symbol_H-M R-3c
_cod_database_code 4504613

loop_
_symmetry_equiv_pos_as_xyz
'x, y, z'
'-y, x-y, z'
'-x+y, -x, z'
'y, x, -z+1/2'
'x-y, -y, -z+1/2'
'-x, -x+y, -z+1/2'
'x+2/3, y+1/3, z+1/3'
'-y+2/3, x-y+1/3, z+1/3'
'-x+y+2/3, -x+1/3, z+1/3'
'y+2/3, x+1/3, -z+5/6'
'x-y+2/3, -y+1/3, -z+5/6'
'-x+2/3, -x+y+1/3, -z+5/6'
'x+1/3, y+2/3, z+2/3'
'-y+1/3, x-y+2/3, z+2/3'
'-x+y+1/3, -x+2/3, z+2/3'
'y+1/3, x+2/3, -z+7/6'
'x-y+1/3, -y+2/3, -z+7/6'
'-x+1/3, -x+y+2/3, -z+7/6'
'-x, -y, -z'
'y, -x+y, -z'
'x-y, x, -z'
'-y, -x, z-1/2'
'-x+y, y, z-1/2'
'x, x-y, z-1/2'
'-x+2/3, -y+1/3, -z+1/3'
'y+2/3, -x+y+1/3, -z+1/3'
'x-y+2/3, x+1/3, -z+1/3'
'-y+2/3, -x+1/3, z-1/6'
'-x+y+2/3, y+1/3, z-1/6'
'x+2/3, x-y+1/3, z-1/6'
'-x+1/3, -y+2/3, -z+2/3'
'y+1/3, -x+y+2/3, -z+2/3'
'x-y+1/3, x+2/3, -z+2/3'
'-y+1/3, -x+2/3, z+1/6'
'-x+y+1/3, y+2/3, z+1/6'
'x+1/3, x-y+2/3, z+1/6'

loop_
_atom_site_label
_atom_site_type_symbol
_atom_site_fract_x
_atom_site_fract_y
_atom_site_fract_z
_atom_site_U_iso_or_equiv
_atom_site_adp_type
_atom_site_occupancy
_atom_site_symmetry_multiplicity
_atom_site_calc_flag
_atom_site_refinement_flags
Ni1 Ni 0.10257(5) 0.92821(5) 0.031055(19) 0.0173(2) Uani 1 1 d .
O1 O 0.1386(3) 1.0808(2) 0.03365(10) 0.0192(7) Uani 1 1 d .
O2 O 0.1226(3) 0.9186(3) 0.09741(12) 0.0371(10) Uani 1 1 d .
O3 O 0.0833(3) 0.7799(3) 0.02853(13) 0.0378(10) Uani 1 1 d .
O4 O 0.2610(3) 0.9774(3) 0.02752(12) 0.0320(9) Uani 1 1 d .
O5 O 0.0000 0.0000 0.1343(3) 0.051(2) Uani 1 3 d S
C1 C 0.0326(4) 0.7103(4) 0.00152(19) 0.0298(12) Uani 1 1 d .
C2 C 0.0383(5) 0.6116(5) 0.0053(2) 0.0408(15) Uani 1 1 d .
H2A H 0.1014 0.6293 0.0217 0.049 Uiso 1 1 calc R
C3 C -0.0499(9) 0.5335(6) 0.0300(3) 0.089(4) Uani 1 1 d .
H3A H -0.1141 0.5180 0.0155 0.107 Uiso 1 1 calc R
H3B H -0.0500 0.5625 0.0578 0.107 Uiso 1 1 calc R
C4 C 0.0484(9) 0.5686(6) -0.0364(3) 0.084(3) Uani 1 1 d .
H4A H 0.1123 0.6193 -0.0504 0.101 Uiso 1 1 calc R
H4B H -0.0098 0.5558 -0.0547 0.101 Uiso 1 1 calc R

loop_
_atom_site_aniso_label
_atom_site_aniso_U_11
_atom_site_aniso_U_22
_atom_site_aniso_U_33
_atom_site_aniso_U_23
_atom_site_aniso_U_13
_atom_site_aniso_U_12
Ni1 0.0161(3) 0.0156(4) 0.0223(4) 0.0006(2) -0.0021(2) 0.0095(3)
O1 0.0183(17) 0.0153(17) 0.0240(17) -0.0014(13) -0.0013(14) 0.0084(14)
O2 0.045(2) 0.036(2) 0.0255(19) 0.0037(17) -0.0039(18) 0.017(2)
O3 0.048(3) 0.023(2) 0.051(3) -0.0097(19) -0.021(2) 0.025(2)
O4 0.022(2) 0.040(2) 0.037(2) 0.0075(18) 0.0020(17) 0.0186(18)
O5 0.050(3) 0.050(3) 0.054(5) 0.000 0.000 0.0248(15)
C1 0.030(3) 0.022(3) 0.043(3) 0.000(3) -0.002(3) 0.017(2)
C2 0.045(4) 0.023(3) 0.059(4) -0.009(3) -0.018(3) 0.021(3)
C3 0.177(10) 0.062(5) 0.070(5) 0.032(4) 0.073(6) 0.091(7)
C4 0.165(10) 0.055(5) 0.073(5) 0.039(4) 0.074(6) 0.084(6)

loop_
_atom_type_symbol
_atom_type_description
_atom_type_scat_dispersion_real
_atom_type_scat_dispersion_imag
_atom_type_scat_source
C C 0.0033 0.0016 'International Tables Vol C Tables 4.2.6.8 and 6.1.1.4'
H H 0.0000 0.0000 'International Tables Vol C Tables 4.2.6.8 and 6.1.1.4'
O O 0.0106 0.0060 'International Tables Vol C Tables 4.2.6.8 and 6.1.1.4'
Ni Ni 0.3393 1.1124 'International Tables Vol C Tables 4.2.6.8 and 6.1.1.4'

loop_
_geom_angle_atom_site_label_1
_geom_angle_atom_site_label_2
_geom_angle_atom_site_label_3
_geom_angle
_geom_angle_site_symmetry_1
_geom_angle_site_symmetry_3
O1 Ni1 O1 97.44(18) . 3_465
O1 Ni1 O3 173.82(15) . .
O1 Ni1 O3 88.74(15) 3_465 .
O1 Ni1 O1 84.03(15) . 20_455
O1 Ni1 O1 83.55(14) 3_465 20_455
O3 Ni1 O1 97.07(15) . 20_455
O1 Ni1 O4 89.41(15) . .
O1 Ni1 O4 173.13(14) 3_465 .
O3 Ni1 O4 84.42(16) . .
O1 Ni1 O4 96.73(14) 20_455 .
O1 Ni1 O2 93.88(14) . .
O1 Ni1 O2 95.50(15) 3_465 .
O3 Ni1 O2 85.14(16) . .
O1 Ni1 O2 177.56(15) 20_455 .
O4 Ni1 O2 84.49(16) . .
O1 Ni1 Ni1 105.68(9) . 20_455
O1 Ni1 Ni1 44.31(9) 3_465 20_455
O3 Ni1 Ni1 79.00(11) . 20_455
O1 Ni1 Ni1 43.53(9) 20_455 20_455
O4 Ni1 Ni1 133.09(11) . 20_455
O2 Ni1 Ni1 136.38(12) . 20_455
O1 Ni1 Ni1 44.29(9) . 21_665
O1 Ni1 Ni1 105.53(9) 3_465 21_665
O3 Ni1 Ni1 134.17(13) . 21_665
O1 Ni1 Ni1 44.07(9) 20_455 21_665
O4 Ni1 Ni1 79.05(11) . 21_665
O2 Ni1 Ni1 134.43(11) . 21_665
Ni1 Ni1 Ni1 81.87(3) 20_455 21_665
Ni1 O1 Ni1 142.20(17) . 2_675
Ni1 O1 Ni1 92.18(13) . 21_665
Ni1 O1 Ni1 91.62(13) 2_675 21_665
C1 O3 Ni1 127.4(3) . .
C1 O4 Ni1 126.0(3) 21_665 .
O3 C1 O4 125.1(5) . 20_455
O3 C1 C2 116.3(5) . .
O4 C1 C2 118.6(5) 20_455 .
C3 C2 C4 111.4(6) . .
C3 C2 C1 110.3(6) . .
C4 C2 C1 114.4(5) . .
C2 C3 C4 113.7(7) . 19_565
C2 C4 C3 111.1(6) . 19_565

loop_
_geom_bond_atom_site_label_1
_geom_bond_atom_site_label_2
_geom_bond_distance
_geom_bond_site_symmetry_2
Ni1 O1 2.045(3) .
Ni1 O1 2.064(3) 3_465
Ni1 O3 2.067(4) .
Ni1 O1 2.073(3) 20_455
Ni1 O4 2.080(4) .
Ni1 O2 2.108(4) .
Ni1 Ni1 2.9664(11) 20_455
Ni1 Ni1 2.9664(11) 21_665
O1 Ni1 2.064(3) 2_675
O1 Ni1 2.073(3) 21_665
O3 C1 1.250(7) .
O4 C1 1.252(7) 21_665
C1 O4 1.252(7) 20_455
C1 C2 1.509(7) .
C2 C3 1.457(10) .
C2 C4 1.487(10) .
C3 C4 1.533(9) 19_565
C4 C3 1.533(9) 19_565
